data_7210345
loop_
_publ_author_name
'Hu, Dong-Hua'
'Sun, Chun-Yi'
'Liu, Fu-Hong'
'Qin, Chao'
'Wang, Xin-Long'
'Su, Zhong-Min'

_publ_section_title
;
 A series of coordination complexes based on unsymmetrical
 multicarboxylate ligands: syntheses, structures and properties
;
_journal_issue 34
_journal_name_full CrystEngComm
_journal_page_first 6769
_journal_paper_doi 10.1039/c3ce40782a
_journal_volume 15
_journal_year 2013
_chemical_formula_sum 'C34 H36 Cd5 N18 O14'
_chemical_formula_weight 1482.81
_chemical_name_systematic
; 
 ? 
;
_space_group_IT_number 2
_symmetry_cell_setting triclinic
_symmetry_space_group_name_Hall '-P 1'
_symmetry_space_group_name_H-M 'P -1'
_atom_sites_solution_hydrogens geom
_atom_sites_solution_primary direct
_atom_sites_solution_secondary difmap
_audit_creation_method SHELXL-97
_cell_angle_alpha 74.694(5)
_cell_angle_beta 87.290(5)
_cell_angle_gamma 70.685(5)
_cell_formula_units_Z 1
_cell_length_a 8.631(5)
_cell_length_b 9.153(5)
_cell_length_c 16.265(5)
_cell_measurement_reflns_used 5753
_cell_measurement_temperature 296(2)
_cell_measurement_theta_max 25.00
_cell_measurement_theta_min 1.30
_cell_volume 1168.5(10)
_computing_cell_refinement 'SAINT (Bruker, 1999)'
_computing_data_collection 'SMART (Bruker, 1997)'
_computing_data_reduction SAINT
_computing_molecular_graphics 'SHELXTL-PLUS (Sheldrick, 1990)'
_computing_publication_material SHELXL-97
_computing_structure_refinement 'SHELXL-97 (Sheldrick, 1997)'
_computing_structure_solution 'SHELXS-97 (Sheldrick, 1997)'
_diffrn_ambient_temperature 296(2)
_diffrn_measured_fraction_theta_full 0.970
_diffrn_measured_fraction_theta_max 0.970
_diffrn_measurement_device_type 'Bruker APEX CCD area-detector'
_diffrn_measurement_method '\w scans'
_diffrn_radiation_monochromator graphite
_diffrn_radiation_source 'fine-focus sealed tube'
_diffrn_radiation_type MoK\a
_diffrn_radiation_wavelength 0.71073
_diffrn_reflns_av_R_equivalents 0.0263
_diffrn_reflns_av_sigmaI/netI 0.0456
_diffrn_reflns_limit_h_max 10
_diffrn_reflns_limit_h_min -10
_diffrn_reflns_limit_k_max 10
_diffrn_reflns_limit_k_min -10
_diffrn_reflns_limit_l_max 12
_diffrn_reflns_limit_l_min -19
_diffrn_reflns_number 5753
_diffrn_reflns_theta_full 25.00
_diffrn_reflns_theta_max 25.00
_diffrn_reflns_theta_min 1.30
_exptl_absorpt_coefficient_mu 2.321
_exptl_absorpt_correction_T_max 0.6173
_exptl_absorpt_correction_T_min 0.5836
_exptl_absorpt_correction_type multi-scan
_exptl_absorpt_process_details 'SADABS (Sheldrick, 1996)'
_exptl_crystal_colour colorless
_exptl_crystal_density_diffrn 2.107
_exptl_crystal_density_method 'not measured'
_exptl_crystal_description block
_exptl_crystal_F_000 718
_exptl_crystal_size_max 0.26
_exptl_crystal_size_mid 0.24
_exptl_crystal_size_min 0.23
_refine_diff_density_max 2.670
_refine_diff_density_min -1.661
_refine_diff_density_rms 0.233
_refine_ls_extinction_method none
_refine_ls_goodness_of_fit_ref 1.065
_refine_ls_hydrogen_treatment mixed
_refine_ls_matrix_type full
_refine_ls_number_parameters 317
_refine_ls_number_reflns 3999
_refine_ls_number_restraints 9
_refine_ls_restrained_S_all 1.072
_refine_ls_R_factor_all 0.0576
_refine_ls_R_factor_gt 0.0524
_refine_ls_shift/su_max 0.030
_refine_ls_shift/su_mean 0.001
_refine_ls_structure_factor_coef Fsqd
_refine_ls_weighting_details 'calc w=1/[\s^2^(Fo^2^)+(0.1110P)^2^+0.2762P] where P=(Fo^2^+2Fc^2^)/3'
_refine_ls_weighting_scheme calc
_refine_ls_wR_factor_gt 0.1433
_refine_ls_wR_factor_ref 0.1490
_reflns_number_gt 3519
_reflns_number_total 3999
_reflns_threshold_expression >2sigma(I)
_cod_data_source_file c3ce40782a.txt
_cod_data_source_block www
_cod_original_sg_symbol_H-M P-1
_cod_database_code 7210345

loop_
_symmetry_equiv_pos_as_xyz
'x, y, z'
'-x, -y, -z'

loop_
_atom_site_label
_atom_site_type_symbol
_atom_site_fract_x
_atom_site_fract_y
_atom_site_fract_z
_atom_site_U_iso_or_equiv
_atom_site_adp_type
_atom_site_occupancy
_atom_site_symmetry_multiplicity
_atom_site_calc_flag
_atom_site_refinement_flags
C1 C 0.1336(8) -0.2188(8) 0.2670(4) 0.0289(14) Uani 1 1 d .
C2 C 0.2549(9) -0.2116(9) 0.3176(6) 0.0408(19) Uani 1 1 d .
H2A H 0.2503 -0.1134 0.3257 0.049 Uiso 1 1 calc R
C3 C 0.3839(9) -0.3503(9) 0.3566(5) 0.0401(18) Uani 1 1 d .
H3A H 0.4627 -0.3443 0.3915 0.048 Uiso 1 1 calc R
C4 C 0.3945(8) -0.4958(8) 0.3432(5) 0.0319(15) Uani 1 1 d .
C5 C 0.2800(9) -0.5057(8) 0.2908(5) 0.0371(17) Uani 1 1 d .
H5A H 0.2879 -0.6031 0.2806 0.045 Uiso 1 1 calc R
C6 C 0.1521(8) -0.3664(8) 0.2534(5) 0.0347(16) Uani 1 1 d .
H6A H 0.0753 -0.3730 0.2175 0.042 Uiso 1 1 calc R
C7 C -0.0088(8) -0.0728(8) 0.2288(4) 0.0265(14) Uani 1 1 d .
C8 C 0.5260(9) -0.7828(8) 0.3915(5) 0.0342(16) Uani 1 1 d .
H8A H 0.4195 -0.7924 0.4107 0.041 Uiso 1 1 calc R
C9 C 0.6588(12) -0.8908(10) 0.4584(6) 0.054(2) Uani 1 1 d .
H9A H 0.6344 -0.8608 0.5111 0.081 Uiso 1 1 calc R
H9B H 0.7627 -0.8801 0.4398 0.081 Uiso 1 1 calc R
H9C H 0.6639 -1.0002 0.4670 0.081 Uiso 1 1 calc R
C10 C 0.5633(8) -0.8295(9) 0.3078(4) 0.0322(15) Uani 1 1 d .
C11 C 0.0569(13) 0.2318(10) 0.3571(6) 0.056(2) Uani 1 1 d .
H11A H 0.1274 0.1470 0.3381 0.068 Uiso 1 1 calc R
C12 C -0.1401(10) 0.4375(11) 0.3600(6) 0.047(2) Uani 1 1 d .
H12A H -0.2333 0.5283 0.3461 0.056 Uiso 1 1 calc R
C13 C -0.0686(16) 0.4606(18) 0.5023(7) 0.080(3) Uani 1 1 d U
H13A H -0.0576 0.3801 0.5561 0.096 Uiso 1 1 calc R
H13B H -0.1762 0.5415 0.4982 0.096 Uiso 1 1 calc R
C14 C -0.2950(10) 0.7069(8) 0.1622(6) 0.046(2) Uani 1 1 d .
H14A H -0.2041 0.6942 0.1953 0.055 Uiso 1 1 calc R
C15 C -0.5128(8) 0.8064(8) 0.0885(5) 0.0321(15) Uani 1 1 d .
H15A H -0.6090 0.8789 0.0590 0.038 Uiso 1 1 calc R
Cd1 Cd -0.16497(5) 0.32302(5) 0.17798(3) 0.02310(19) Uani 1 1 d .
Cd2 Cd -0.5000 0.5000 0.0000 0.0221(2) Uani 1 2 d S
N1 N -0.0511(11) 0.3867(12) 0.4317(5) 0.061(2) Uani 1 1 d .
N2 N 0.0803(14) 0.2547(12) 0.4316(6) 0.075(3) Uani 1 1 d .
N3 N -0.0771(8) 0.3402(8) 0.3105(4) 0.0374(14) Uani 1 1 d .
N4 N -0.3207(7) 0.5871(7) 0.1424(4) 0.0338(13) Uani 1 1 d .
N5 N -0.4639(7) 0.6561(7) 0.0932(4) 0.0307(13) Uani 1 1 d .
N6 N -0.4103(7) 0.8493(6) 0.1309(4) 0.0327(13) Uani 1 1 d .
O1 O -0.0174(6) 0.0554(5) 0.2440(3) 0.0363(12) Uani 1 1 d .
O2 O -0.1111(6) -0.0878(6) 0.1816(4) 0.0419(13) Uani 1 1 d .
O3 O 0.5257(6) -0.6235(6) 0.3853(4) 0.0423(13) Uani 1 1 d .
O4 O 0.5439(9) -0.9549(7) 0.3028(4) 0.0591(17) Uani 1 1 d .
O5 O 0.6116(7) -0.7386(7) 0.2466(3) 0.0455(14) Uani 1 1 d .
O1W O 0.0055(18) -0.1490(18) 0.0298(10) 0.162(5) Uiso 1 1 d D
H1 H -0.0892 -0.1527 0.0209 0.243 Uiso 1 1 d RD
H2 H 0.0122 -0.0610 -0.0014 0.243 Uiso 1 1 d RD
C16 C -0.8567(8) 0.4471(8) 0.0833(4) 0.0310(15) Uani 1 1 d .
H16A H -0.9231 0.5535 0.0630 0.037 Uiso 1 1 calc R
C17 C -0.7790(9) 0.2011(8) 0.1387(5) 0.0363(16) Uani 1 1 d .
H17A H -0.7798 0.0982 0.1655 0.044 Uiso 1 1 calc R
Cd3 Cd -0.38134(5) 0.07651(5) 0.15474(3) 0.02400(19) Uani 1 1 d .
N7 N -0.6945(7) 0.3973(7) 0.0756(4) 0.0302(13) Uani 1 1 d .
N8 N -0.6453(7) 0.2329(6) 0.1133(4) 0.0313(13) Uani 1 1 d .
N9 N -0.9146(6) 0.3301(7) 0.1227(4) 0.0301(12) Uani 1 1 d .
O6 O -0.2917(5) 0.2723(5) 0.0730(3) 0.0263(9) Uani 1 1 d .

loop_
_atom_site_aniso_label
_atom_site_aniso_U_11
_atom_site_aniso_U_22
_atom_site_aniso_U_33
_atom_site_aniso_U_23
_atom_site_aniso_U_13
_atom_site_aniso_U_12
C1 0.024(3) 0.026(3) 0.039(4) -0.014(3) -0.004(3) -0.006(3)
C2 0.030(4) 0.025(4) 0.070(5) -0.023(4) -0.014(4) -0.002(3)
C3 0.034(4) 0.034(4) 0.052(5) -0.018(3) -0.021(3) -0.002(3)
C4 0.024(3) 0.033(4) 0.035(4) -0.010(3) -0.008(3) -0.002(3)
C5 0.035(4) 0.029(4) 0.049(4) -0.021(3) -0.007(3) -0.002(3)
C6 0.028(4) 0.030(4) 0.049(4) -0.018(3) -0.013(3) -0.005(3)
C7 0.019(3) 0.028(3) 0.037(4) -0.013(3) -0.001(3) -0.010(3)
C8 0.038(4) 0.025(3) 0.033(4) -0.005(3) -0.002(3) -0.002(3)
C9 0.059(6) 0.039(4) 0.050(5) -0.011(4) -0.020(4) 0.005(4)
C10 0.025(3) 0.036(4) 0.030(4) -0.011(3) -0.005(3) -0.001(3)
C11 0.077(6) 0.036(4) 0.054(5) -0.017(4) -0.029(5) -0.006(4)
C12 0.032(4) 0.073(6) 0.056(5) -0.043(5) 0.006(4) -0.023(4)
C13 0.093(7) 0.130(8) 0.061(5) -0.055(5) 0.003(5) -0.070(6)
C14 0.041(4) 0.026(4) 0.069(6) -0.010(4) -0.031(4) -0.008(3)
C15 0.027(4) 0.024(3) 0.045(4) -0.015(3) -0.009(3) -0.003(3)
Cd1 0.0195(3) 0.0201(3) 0.0322(3) -0.0108(2) -0.00382(19) -0.00599(19)
Cd2 0.0220(4) 0.0191(3) 0.0272(4) -0.0076(3) -0.0028(3) -0.0077(3)
N1 0.068(5) 0.107(7) 0.042(4) -0.043(4) 0.008(4) -0.053(5)
N2 0.107(8) 0.073(6) 0.056(5) -0.013(5) -0.030(5) -0.040(6)
N3 0.036(3) 0.044(4) 0.043(4) -0.028(3) -0.002(3) -0.016(3)
N4 0.027(3) 0.025(3) 0.051(4) -0.013(3) -0.011(3) -0.006(2)
N5 0.034(3) 0.028(3) 0.032(3) -0.012(2) -0.006(2) -0.009(2)
N6 0.033(3) 0.022(3) 0.047(4) -0.017(3) -0.011(3) -0.005(2)
O1 0.036(3) 0.018(2) 0.053(3) -0.009(2) -0.013(2) -0.0050(19)
O2 0.031(3) 0.029(3) 0.066(4) -0.024(2) -0.016(3) 0.001(2)
O3 0.037(3) 0.031(3) 0.056(3) -0.018(2) -0.015(2) 0.000(2)
O4 0.094(5) 0.037(3) 0.047(3) -0.013(3) -0.015(3) -0.018(3)
O5 0.034(3) 0.066(4) 0.040(3) -0.012(3) 0.004(2) -0.023(3)
C16 0.028(3) 0.028(3) 0.033(4) -0.010(3) -0.007(3) -0.001(3)
C17 0.031(4) 0.028(4) 0.045(4) -0.002(3) 0.002(3) -0.010(3)
Cd3 0.0217(3) 0.0188(3) 0.0333(3) -0.0108(2) -0.0032(2) -0.00529(19)
N7 0.032(3) 0.026(3) 0.032(3) -0.007(2) -0.002(2) -0.009(2)
N8 0.022(3) 0.020(3) 0.046(3) -0.002(2) 0.000(2) -0.004(2)
N9 0.019(3) 0.030(3) 0.039(3) -0.006(2) 0.000(2) -0.008(2)
O6 0.027(2) 0.024(2) 0.029(2) -0.0054(18) -0.0053(19) -0.0103(18)

loop_
_atom_type_symbol
_atom_type_description
_atom_type_scat_dispersion_real
_atom_type_scat_dispersion_imag
_atom_type_scat_source
C C 0.0033 0.0016 'International Tables Vol C Tables 4.2.6.8 and 6.1.1.4'
H H 0.0000 0.0000 'International Tables Vol C Tables 4.2.6.8 and 6.1.1.4'
N N 0.0061 0.0033 'International Tables Vol C Tables 4.2.6.8 and 6.1.1.4'
O O 0.0106 0.0060 'International Tables Vol C Tables 4.2.6.8 and 6.1.1.4'
Cd Cd -0.8075 1.2024 'International Tables Vol C Tables 4.2.6.8 and 6.1.1.4'

loop_
_geom_angle_atom_site_label_1
_geom_angle_atom_site_label_2
_geom_angle_atom_site_label_3
_geom_angle
_geom_angle_site_symmetry_1
_geom_angle_site_symmetry_3
C6 C1 C2 116.9(6) . .
C6 C1 C7 122.0(6) . .
C2 C1 C7 121.1(6) . .
C1 C2 C3 120.9(7) . .
C1 C2 H2A 119.6 . .
C3 C2 H2A 119.6 . .
C4 C3 C2 120.1(7) . .
C4 C3 H3A 120.0 . .
C2 C3 H3A 120.0 . .
C3 C4 C5 120.4(6) . .
C3 C4 O3 114.7(6) . .
C5 C4 O3 124.9(6) . .
C4 C5 C6 118.4(7) . .
C4 C5 H5A 120.8 . .
C6 C5 H5A 120.8 . .
C1 C6 C5 123.2(7) . .
C1 C6 H6A 118.4 . .
C5 C6 H6A 118.4 . .
O1 C7 O2 124.3(6) . .
O1 C7 C1 118.3(6) . .
O2 C7 C1 117.4(6) . .
O3 C8 C9 105.0(6) . .
O3 C8 C10 112.8(6) . .
C9 C8 C10 109.9(6) . .
O3 C8 H8A 109.7 . .
C9 C8 H8A 109.7 . .
C10 C8 H8A 109.7 . .
C8 C9 H9A 109.5 . .
C8 C9 H9B 109.5 . .
H9A C9 H9B 109.5 . .
C8 C9 H9C 109.5 . .
H9A C9 H9C 109.5 . .
H9B C9 H9C 109.5 . .
O4 C10 O5 123.2(7) . .
O4 C10 C8 117.9(7) . .
O5 C10 C8 119.0(7) . .
N2 C11 N3 115.1(9) . .
N2 C11 H11A 122.4 . .
N3 C11 H11A 122.4 . .
N1 C12 N3 109.9(8) . .
N1 C12 H12A 125.1 . .
N3 C12 H12A 125.1 . .
N1 C13 C13 108.5(11) . 2_566
N1 C13 H13A 110.0 . .
C13 C13 H13A 110.0 2_566 .
N1 C13 H13B 110.0 . .
C13 C13 H13B 110.0 2_566 .
H13A C13 H13B 108.4 . .
N4 C14 N6 114.4(7) . .
N4 C14 H14A 122.8 . .
N6 C14 H14A 122.8 . .
N5 C15 N6 113.3(6) . .
N5 C15 H15A 123.4 . .
N6 C15 H15A 123.4 . .
N4 Cd1 O6 92.33(19) . .
N4 Cd1 N9 102.2(2) . 1_655
O6 Cd1 N9 103.73(19) . 1_655
N4 Cd1 O1 167.9(2) . .
O6 Cd1 O1 96.28(17) . .
N9 Cd1 O1 84.05(19) 1_655 .
N4 Cd1 O5 89.2(2) . 1_465
O6 Cd1 O5 77.26(18) . 1_465
N9 Cd1 O5 168.4(2) 1_655 1_465
O1 Cd1 O5 84.4(2) . 1_465
N4 Cd1 N3 91.7(2) . .
O6 Cd1 N3 164.80(19) . .
N9 Cd1 N3 89.7(2) 1_655 .
O1 Cd1 N3 77.9(2) . .
O5 Cd1 N3 88.1(2) 1_465 .
N4 Cd1 Cd3 112.65(15) . .
O6 Cd1 Cd3 40.22(11) . .
N9 Cd1 Cd3 127.82(15) 1_655 .
O1 Cd1 Cd3 69.84(13) . .
O5 Cd1 Cd3 46.62(15) 1_465 .
N3 Cd1 Cd3 125.17(16) . .
O6 Cd2 O6 180.0(2) . 2_465
O6 Cd2 N7 90.40(18) . 2_465
O6 Cd2 N7 89.60(18) 2_465 2_465
O6 Cd2 N7 89.60(18) . .
O6 Cd2 N7 90.40(18) 2_465 .
N7 Cd2 N7 180.0(3) 2_465 .
O6 Cd2 N5 92.26(18) . .
O6 Cd2 N5 87.74(18) 2_465 .
N7 Cd2 N5 80.8(2) 2_465 .
N7 Cd2 N5 99.2(2) . .
O6 Cd2 N5 87.74(18) . 2_465
O6 Cd2 N5 92.26(18) 2_465 2_465
N7 Cd2 N5 99.2(2) 2_465 2_465
N7 Cd2 N5 80.8(2) . 2_465
N5 Cd2 N5 180.0(2) . 2_465
C12 N1 N2 111.0(7) . .
C12 N1 C13 128.9(10) . .
N2 N1 C13 119.8(9) . .
C11 N2 N1 101.3(8) . .
C12 N3 C11 102.7(7) . .
C12 N3 Cd1 133.6(6) . .
C11 N3 Cd1 123.6(5) . .
C14 N4 N5 104.4(6) . .
C14 N4 Cd1 128.9(5) . .
N5 N4 Cd1 126.7(4) . .
C15 N5 N4 107.2(6) . .
C15 N5 Cd2 133.6(5) . .
N4 N5 Cd2 114.1(4) . .
C14 N6 C15 100.7(5) . .
C14 N6 Cd3 119.4(5) . 1_565
C15 N6 Cd3 139.8(4) . 1_565
C7 O1 Cd1 132.7(5) . .
C7 O2 Cd3 125.0(4) . .
C4 O3 C8 118.4(6) . .
C10 O4 Cd3 94.5(5) . 1_645
C10 O5 Cd1 146.9(5) . 1_645
C10 O5 Cd3 89.5(5) . 1_645
Cd1 O5 Cd3 90.99(19) 1_645 1_645
H1 O1W H2 108.2 . .
N9 C16 N7 113.6(6) . .
N9 C16 H16A 123.2 . .
N7 C16 H16A 123.2 . .
N8 C17 N9 113.8(6) . .
N8 C17 H17A 123.1 . .
N9 C17 H17A 123.1 . .
O6 Cd3 N8 89.88(18) . .
O6 Cd3 N6 132.6(2) . 1_545
N8 Cd3 N6 94.6(2) . 1_545
O6 Cd3 O2 88.55(19) . .
N8 Cd3 O2 173.4(2) . .
N6 Cd3 O2 81.78(19) 1_545 .
O6 Cd3 O4 126.82(19) . 1_465
N8 Cd3 O4 89.3(2) . 1_465
N6 Cd3 O4 100.5(2) 1_545 1_465
O2 Cd3 O4 96.8(2) . 1_465
O6 Cd3 O5 74.08(17) . 1_465
N8 Cd3 O5 86.4(2) . 1_465
N6 Cd3 O5 153.3(2) 1_545 1_465
O2 Cd3 O5 99.24(18) . 1_465
O4 Cd3 O5 52.80(19) 1_465 1_465
O6 Cd3 Cd1 40.77(11) . .
N8 Cd3 Cd1 108.14(15) . .
N6 Cd3 Cd1 155.12(15) 1_545 .
O2 Cd3 Cd1 74.55(14) . .
O4 Cd3 Cd1 89.96(16) 1_465 .
O5 Cd3 Cd1 42.38(12) 1_465 .
C16 N7 N8 104.3(5) . .
C16 N7 Cd2 137.2(5) . .
N8 N7 Cd2 117.4(4) . .
C17 N8 N7 105.9(5) . .
C17 N8 Cd3 127.6(5) . .
N7 N8 Cd3 124.2(4) . .
C16 N9 C17 102.4(6) . .
C16 N9 Cd1 134.3(5) . 1_455
C17 N9 Cd1 122.5(4) . 1_455
Cd3 O6 Cd1 99.02(17) . .
Cd3 O6 Cd2 114.27(19) . .
Cd1 O6 Cd2 111.59(19) . .

loop_
_geom_bond_atom_site_label_1
_geom_bond_atom_site_label_2
_geom_bond_distance
_geom_bond_site_symmetry_2
C1 C6 1.383(10) .
C1 C2 1.391(10) .
C1 C7 1.493(9) .
C2 C3 1.400(10) .
C2 H2A 0.9300 .
C3 C4 1.378(10) .
C3 H3A 0.9300 .
C4 C5 1.375(10) .
C4 O3 1.376(8) .
C5 C6 1.392(10) .
C5 H5A 0.9300 .
C6 H6A 0.9300 .
C7 O1 1.240(8) .
C7 O2 1.260(8) .
C8 O3 1.435(9) .
C8 C9 1.509(10) .
C8 C10 1.522(10) .
C8 H8A 0.9800 .
C9 H9A 0.9600 .
C9 H9B 0.9600 .
C9 H9C 0.9600 .
C10 O4 1.236(10) .
C10 O5 1.269(9) .
C11 N2 1.318(12) .
C11 N3 1.350(11) .
C11 H11A 0.9300 .
C12 N1 1.315(11) .
C12 N3 1.324(10) .
C12 H12A 0.9300 .
C13 N1 1.457(12) .
C13 C13 1.57(2) 2_566
C13 H13A 0.9700 .
C13 H13B 0.9700 .
C14 N4 1.308(9) .
C14 N6 1.337(9) .
C14 H14A 0.9300 .
C15 N5 1.280(9) .
C15 N6 1.358(9) .
C15 H15A 0.9300 .
Cd1 N4 2.274(6) .
Cd1 O6 2.293(5) .
Cd1 N9 2.315(5) 1_655
Cd1 O1 2.335(5) .
Cd1 O5 2.338(5) 1_465
Cd1 N3 2.379(6) .
Cd1 Cd3 3.4678(15) .
Cd2 O6 2.325(4) .
Cd2 O6 2.325(4) 2_465
Cd2 N7 2.335(6) 2_465
Cd2 N7 2.335(6) .
Cd2 N5 2.433(6) .
Cd2 N5 2.433(6) 2_465
N1 N2 1.357(13) .
N4 N5 1.370(8) .
N6 Cd3 2.306(6) 1_565
O2 Cd3 2.307(5) .
O4 Cd3 2.430(7) 1_645
O5 Cd1 2.338(5) 1_645
O5 Cd3 2.521(6) 1_645
O1W H1 0.8500 .
O1W H2 0.8500 .
C16 N9 1.330(9) .
C16 N7 1.332(9) .
C16 H16A 0.9300 .
C17 N8 1.304(9) .
C17 N9 1.336(9) .
C17 H17A 0.9300 .
Cd3 O6 2.267(4) .
Cd3 N8 2.274(5) .
Cd3 N6 2.306(6) 1_545
Cd3 O4 2.430(7) 1_465
Cd3 O5 2.521(6) 1_465
N7 N8 1.391(8) .
N9 Cd1 2.315(5) 1_455
